data_7158872
loop_
_publ_author_name
'Hsueh, Nai-Chen'
'Chang, Meng-Yang'

_publ_section_title
;
 BF3&#x00B7;OEt2-Mediated Nucleophilic Fluorocyclization of Sulfonyl
 3-Methylene-oxabenzocyclooctan-6-ones. Diastereocontrolled Synthesis of
 Benzofused Fluorooxabicyclo[4.2.1]nonanes
;
_journal_name_full 'Organic &amp; Biomolecular Chemistry'
_journal_paper_doi 10.1039/D2OB01459A
_journal_year 2022
_chemical_formula_moiety 'C19 H19 F O3 S'
_chemical_formula_sum 'C19 H19 F O3 S'
_chemical_formula_weight 346.40
_space_group_crystal_system triclinic
_space_group_IT_number 2
_space_group_name_Hall '-P 1'
_space_group_name_H-M_alt 'P -1'
_atom_sites_solution_hydrogens geom
_audit_creation_date 2019-11-27
_audit_creation_method
;
Olex2 1.2
(compiled 2018.05.29 svn.r3508 for OlexSys, GUI svn.r5506)
;
_audit_update_record
;
2020-05-11 deposited with the CCDC.	2022-09-08 downloaded from the CCDC.
;
_cell_angle_alpha 88.093(4)
_cell_angle_beta 81.665(4)
_cell_angle_gamma 73.510(4)
_cell_formula_units_Z 2
_cell_length_a 8.1798(3)
_cell_length_b 8.2382(4)
_cell_length_c 12.9438(7)
_cell_measurement_reflns_used 6654
_cell_measurement_temperature 113(2)
_cell_measurement_theta_max 26.8700
_cell_measurement_theta_min 2.5740
_cell_volume 827.50(7)
_computing_cell_refinement 'CrysAlisPro 1.171.41.36a (Rigaku OD, 2019)'
_computing_data_collection 'CrysAlisPro 1.171.41.36a (Rigaku OD, 2019)'
_computing_data_reduction 'CrysAlisPro 1.171.41.36a (Rigaku OD, 2019)'
_computing_molecular_graphics 'Olex2 (Dolomanov et al., 2009)'
_computing_publication_material 'Olex2 (Dolomanov et al., 2009)'
_computing_structure_refinement 'XL (Sheldrick, 2008)'
_computing_structure_solution 'ShelXT (Sheldrick, 2015)'
_diffrn_ambient_temperature 113(2)
_diffrn_detector 'Hybrid Pixel Array Detector'
_diffrn_detector_area_resol_mean 10.0000
_diffrn_measured_fraction_theta_full 0.997
_diffrn_measured_fraction_theta_max 0.938
_diffrn_measurement_details
;
List of Runs (angles in degrees, time in seconds):

  # Type    Start    End  Width  t~exp~   \w     \q     \k     \f   Frames
#--------------------------------------------------------------------------
  1  \w      4.00  29.00   0.50    1.23    --   10.60 -80.00 -83.00   50
  2  \w     14.00  40.00   0.50    1.23    --   10.60  80.00  39.00   52
  3  \w    -67.00 -42.00   0.50    1.23    --  -10.90 -80.00 -83.00   50
  4  \w     16.00  42.00   0.50    1.23    --  -10.90  80.00  39.00   52
  5  \w     -3.00  72.00   0.50    1.23    --   10.60  82.00 -90.00  150
  6  \w    -16.00  21.00   0.50    1.23    --   10.60  82.00-120.00   74
  7  \w     33.00  70.00   0.50    1.23    --   10.60  82.00-120.00   74
  8  \w      0.00  26.00   0.50    1.23    --   10.60  82.00  90.00   52
  9  \w    -26.00  23.00   0.50    1.23    --   10.60  38.00 120.00   98
 10  \w     71.00 100.00   0.50    1.23    --   10.60  38.00 120.00   58
 11  \w     -7.00  22.00   0.50    1.23    --   10.60  82.00  60.00   58
 12  \w     51.00  97.00   0.50    1.23    --   10.60  82.00  60.00   92
 13  \w    -69.00  35.00   0.50    1.23    --   10.60 -82.00-150.00  208
 14  \w     14.00  75.00   0.50    1.23    --   10.60  77.00 150.00  122
 15  \w    -79.00 -34.00   0.50    1.23    --   10.60 -77.00-180.00   90
 16  \w     -9.00  17.00   0.50    1.23    --   10.60 -77.00-180.00   52
 17  \w    -10.00  38.00   0.50    1.23    --   10.60  82.00   0.00   96
 18  \w     20.00  60.00   0.50    1.23    --  -10.90  77.00 120.00   80
 19  \w    -36.00   2.00   0.50    1.23    --  -10.90  77.00 120.00   76
 20  \w    -96.00   6.00   0.50    1.23    --  -10.90 -82.00  60.00  204
;
_diffrn_measurement_device 'four-circle diffractometer'
_diffrn_measurement_device_type 'XtaLAB Pro II AFC12 (RINC): Kappa single'
_diffrn_measurement_method '\w scans'
_diffrn_orient_matrix_type 'CrysAlisPro convention (1999,Acta A55,543-557)'
_diffrn_orient_matrix_UB_11 0.0059692000
_diffrn_orient_matrix_UB_12 0.0462940000
_diffrn_orient_matrix_UB_13 0.0438569000
_diffrn_orient_matrix_UB_21 0.0885243000
_diffrn_orient_matrix_UB_22 -0.0105440000
_diffrn_orient_matrix_UB_23 -0.0180642000
_diffrn_orient_matrix_UB_31 -0.0217466000
_diffrn_orient_matrix_UB_32 0.0762156000
_diffrn_orient_matrix_UB_33 -0.0285970000
_diffrn_radiation_monochromator mirror
_diffrn_radiation_probe x-ray
_diffrn_radiation_type MoK\a
_diffrn_radiation_wavelength 0.71073
_diffrn_reflns_av_R_equivalents 0.0379
_diffrn_reflns_av_unetI/netI 0.0381
_diffrn_reflns_Laue_measured_fraction_full 0.997
_diffrn_reflns_Laue_measured_fraction_max 0.938
_diffrn_reflns_limit_h_max 10
_diffrn_reflns_limit_h_min -10
_diffrn_reflns_limit_k_max 7
_diffrn_reflns_limit_k_min -10
_diffrn_reflns_limit_l_max 16
_diffrn_reflns_limit_l_min -16
_diffrn_reflns_number 12519
_diffrn_reflns_point_group_measured_fraction_full 0.997
_diffrn_reflns_point_group_measured_fraction_max 0.938
_diffrn_reflns_theta_full 25.242
_diffrn_reflns_theta_max 27.055
_diffrn_reflns_theta_min 2.578
_diffrn_source 'micro-focus sealed X-ray tube'
_diffrn_source_type 'Rigaku (Mo) X-ray Source'
_exptl_absorpt_coefficient_mu 0.220
_exptl_absorpt_correction_T_max 1.00000
_exptl_absorpt_correction_T_min 0.56378
_exptl_absorpt_correction_type multi-scan
_exptl_absorpt_process_details
;
CrysAlisPro 1.171.41.36a (Rigaku Oxford Diffraction, 2019)
Empirical absorption correction using spherical harmonics,
 implemented in SCALE3 ABSPACK scaling algorithm.
;
_exptl_crystal_colour 'clear light colourless'
_exptl_crystal_colour_lustre clear
_exptl_crystal_colour_modifier light
_exptl_crystal_colour_primary colourless
_exptl_crystal_density_diffrn 1.390
_exptl_crystal_description block
_exptl_crystal_F_000 364
_exptl_crystal_size_max 0.3
_exptl_crystal_size_mid 0.25
_exptl_crystal_size_min 0.25
_refine_diff_density_max 0.300
_refine_diff_density_min -0.426
_refine_diff_density_rms 0.050
_refine_ls_extinction_coef 0.009(2)
_refine_ls_extinction_expression Fc^*^=kFc[1+0.001xFc^2^\l^3^/sin(2\q)]^-1/4^
_refine_ls_extinction_method 'SHELXL-2014/7 (Sheldrick 2014'
_refine_ls_goodness_of_fit_ref 1.060
_refine_ls_hydrogen_treatment constr
_refine_ls_matrix_type full
_refine_ls_number_parameters 219
_refine_ls_number_reflns 3425
_refine_ls_number_restraints 0
_refine_ls_restrained_S_all 1.060
_refine_ls_R_factor_all 0.0459
_refine_ls_R_factor_gt 0.0375
_refine_ls_shift/su_max 0.000
_refine_ls_shift/su_mean 0.000
_refine_ls_structure_factor_coef Fsqd
_refine_ls_weighting_details 'w=1/[\s^2^(Fo^2^)+(0.0397P)^2^+0.3883P] where P=(Fo^2^+2Fc^2^)/3'
_refine_ls_weighting_scheme calc
_refine_ls_wR_factor_gt 0.0928
_refine_ls_wR_factor_ref 0.0971
_reflns_Friedel_coverage 0.000
_reflns_number_gt 2907
_reflns_number_total 3425
_reflns_threshold_expression 'I > 2\s(I)'
_cod_data_source_file d2ob01459a2.cif
_cod_data_source_block nc8rnb
_cod_database_code 7158872
_shelx_shelxl_version_number 2014/7
_chemical_oxdiff_formula 'C18 H19 O4 S1'
_shelx_space_group_comment
;
The symmetry employed for this shelxl refinement is uniquely defined
by the following loop, which should always be used as a source of
symmetry information in preference to the above space-group names.
They are only intended as comments.
;
_diffrn_oxdiff_digest_frames
;
0187d8a2b1becebaa6ef6818b76f64d4bd00027ada2
;
_reflns_odcompleteness_completeness 98.85
_reflns_odcompleteness_iscentric 1
_reflns_odcompleteness_theta 26.32
_olex2_refinement_description
;
1. Fixed Uiso
 At 1.2 times of:
  All C(H) groups, All C(H,H) groups
 At 1.5 times of:
  All C(H,H,H) groups
2.a Ternary CH refined with riding coordinates:
 C4(H4), C5(H5)
2.b Secondary CH2 refined with riding coordinates:
 C1(H1A,H1B), C3(H3A,H3B), C6(H6A,H6B)
2.c Aromatic/amide H refined with riding coordinates:
 C8(H8), C9(H9), C10(H10), C11(H11), C14(H14), C15(H15), C17(H17), C18(H18)
2.d Idealised Me refined as rotating group:
 C19(H19A,H19B,H19C)
;
_olex2_submission_special_instructions 'No special instructions were received'
_oxdiff_exptl_absorpt_empirical_details
;
Empirical correction (ABSPACK) includes:
- Absorption correction using spherical harmonics
- Frame scaling
;
_oxdiff_exptl_absorpt_empirical_full_max 1.526
_oxdiff_exptl_absorpt_empirical_full_min 0.726

loop_
_space_group_symop_operation_xyz
'x, y, z'
'-x, -y, -z'

loop_
_atom_site_label
_atom_site_type_symbol
_atom_site_fract_x
_atom_site_fract_y
_atom_site_fract_z
_atom_site_U_iso_or_equiv
_atom_site_adp_type
_atom_site_occupancy
_atom_site_site_symmetry_order
_atom_site_calc_flag
_atom_site_refinement_flags_posn
_atom_site_refinement_flags_adp
_atom_site_refinement_flags_occupancy
_atom_site_disorder_assembly
_atom_site_disorder_group
S1 S 0.16475(5) 0.69863(5) 0.27068(3) 0.01776(13) Uani 1 1 d . . . . .
F1 F 0.54648(14) 1.01182(13) 0.12062(9) 0.0349(3) Uani 1 1 d . . . . .
O1 O 0.67483(15) 0.57814(16) 0.02759(9) 0.0272(3) Uani 1 1 d . . . . .
O2 O 0.02812(14) 0.71881(15) 0.20791(9) 0.0233(3) Uani 1 1 d . . . . .
O3 O 0.15494(15) 0.83493(14) 0.34087(9) 0.0235(3) Uani 1 1 d . . . . .
C1 C 0.6875(2) 0.7444(2) 0.04688(15) 0.0290(4) Uani 1 1 d . . . . .
H1A H 0.6799 0.8086 -0.0173 0.035 Uiso 1 1 calc R . . . .
H1B H 0.7992 0.7348 0.0675 0.035 Uiso 1 1 calc R . . . .
C2 C 0.5480(2) 0.8399(2) 0.13115(14) 0.0238(4) Uani 1 1 d . . . . .
C3 C 0.3707(2) 0.8202(2) 0.12104(14) 0.0214(4) Uani 1 1 d . . . . .
H3A H 0.3596 0.8055 0.0486 0.026 Uiso 1 1 calc R . . . .
H3B H 0.2797 0.9180 0.1499 0.026 Uiso 1 1 calc R . . . .
C4 C 0.36432(19) 0.6592(2) 0.18487(13) 0.0176(3) Uani 1 1 d . . . . .
H4 H 0.3754 0.5653 0.1373 0.021 Uiso 1 1 calc R . . . .
C5 C 0.52098(19) 0.6161(2) 0.24769(13) 0.0184(3) Uani 1 1 d . . . . .
H5 H 0.4817 0.5956 0.3208 0.022 Uiso 1 1 calc R . . . .
C6 C 0.5773(2) 0.7796(2) 0.24024(14) 0.0227(4) Uani 1 1 d . . . . .
H6A H 0.5075 0.8622 0.2923 0.027 Uiso 1 1 calc R . . . .
H6B H 0.6975 0.7569 0.2489 0.027 Uiso 1 1 calc R . . . .
C7 C 0.66048(19) 0.4622(2) 0.20299(13) 0.0194(4) Uani 1 1 d . . . . .
C8 C 0.7174(2) 0.3217(2) 0.26540(14) 0.0231(4) Uani 1 1 d . . . . .
H8 H 0.6707 0.3252 0.3355 0.028 Uiso 1 1 calc R . . . .
C9 C 0.8418(2) 0.1773(2) 0.22550(15) 0.0281(4) Uani 1 1 d . . . . .
H9 H 0.8773 0.0850 0.2684 0.034 Uiso 1 1 calc R . . . .
C10 C 0.9128(2) 0.1709(2) 0.12185(15) 0.0296(4) Uani 1 1 d . . . . .
H10 H 0.9966 0.0744 0.0948 0.036 Uiso 1 1 calc R . . . .
C11 C 0.8591(2) 0.3088(2) 0.05790(14) 0.0280(4) Uani 1 1 d . . . . .
H11 H 0.9070 0.3049 -0.0120 0.034 Uiso 1 1 calc R . . . .
C12 C 0.7339(2) 0.4520(2) 0.09854(13) 0.0229(4) Uani 1 1 d . . . . .
C13 C 0.18417(19) 0.5129(2) 0.34436(13) 0.0178(3) Uani 1 1 d . . . . .
C14 C 0.2188(2) 0.5111(2) 0.44645(13) 0.0220(4) Uani 1 1 d . . . . .
H14 H 0.2271 0.6088 0.4767 0.026 Uiso 1 1 calc R . . . .
C15 C 0.2407(2) 0.3624(2) 0.50265(14) 0.0245(4) Uani 1 1 d . . . . .
H15 H 0.2639 0.3609 0.5710 0.029 Uiso 1 1 calc R . . . .
C16 C 0.2286(2) 0.2150(2) 0.45868(13) 0.0212(4) Uani 1 1 d . . . . .
C17 C 0.1910(2) 0.2206(2) 0.35681(14) 0.0253(4) Uani 1 1 d . . . . .
H17 H 0.1809 0.1235 0.3269 0.030 Uiso 1 1 calc R . . . .
C18 C 0.1685(2) 0.3681(2) 0.29943(14) 0.0234(4) Uani 1 1 d . . . . .
H18 H 0.1431 0.3703 0.2316 0.028 Uiso 1 1 calc R . . . .
C19 C 0.2525(2) 0.0529(2) 0.52006(15) 0.0282(4) Uani 1 1 d . . . . .
H19A H 0.1448 0.0259 0.5344 0.042 Uiso 1 1 calc GR . . . .
H19B H 0.2919 0.0670 0.5846 0.042 Uiso 1 1 calc GR . . . .
H19C H 0.3361 -0.0374 0.4801 0.042 Uiso 1 1 calc GR . . . .

loop_
_atom_site_aniso_label
_atom_site_aniso_U_11
_atom_site_aniso_U_22
_atom_site_aniso_U_33
_atom_site_aniso_U_23
_atom_site_aniso_U_13
_atom_site_aniso_U_12
S1 0.0134(2) 0.0160(2) 0.0226(2) 0.00138(16) -0.00187(16) -0.00250(15)
F1 0.0335(6) 0.0280(6) 0.0497(7) 0.0186(5) -0.0158(5) -0.0165(5)
O1 0.0214(6) 0.0340(7) 0.0221(6) 0.0073(5) -0.0034(5) -0.0018(5)
O2 0.0138(6) 0.0262(7) 0.0289(7) 0.0054(5) -0.0058(5) -0.0034(5)
O3 0.0245(6) 0.0163(6) 0.0280(7) -0.0032(5) -0.0011(5) -0.0041(5)
C1 0.0196(9) 0.0371(11) 0.0308(10) 0.0160(8) -0.0049(8) -0.0098(8)
C2 0.0201(8) 0.0220(9) 0.0323(10) 0.0113(7) -0.0087(7) -0.0095(7)
C3 0.0161(8) 0.0234(9) 0.0249(9) 0.0083(7) -0.0056(7) -0.0055(7)
C4 0.0129(7) 0.0193(8) 0.0201(8) 0.0032(7) -0.0031(6) -0.0035(6)
C5 0.0141(8) 0.0229(9) 0.0178(8) 0.0052(7) -0.0037(6) -0.0046(6)
C6 0.0176(8) 0.0251(9) 0.0278(9) 0.0044(7) -0.0080(7) -0.0079(7)
C7 0.0116(7) 0.0231(9) 0.0233(9) 0.0037(7) -0.0037(6) -0.0042(6)
C8 0.0176(8) 0.0264(9) 0.0242(9) 0.0057(7) -0.0045(7) -0.0044(7)
C9 0.0213(9) 0.0250(10) 0.0361(11) 0.0061(8) -0.0097(8) -0.0015(7)
C10 0.0169(8) 0.0304(10) 0.0372(11) -0.0043(8) -0.0066(8) 0.0022(7)
C11 0.0148(8) 0.0414(11) 0.0239(9) -0.0007(8) -0.0021(7) -0.0018(8)
C12 0.0144(8) 0.0299(10) 0.0226(9) 0.0063(7) -0.0061(7) -0.0025(7)
C13 0.0127(7) 0.0196(8) 0.0203(8) 0.0010(7) -0.0006(6) -0.0042(6)
C14 0.0232(9) 0.0223(9) 0.0220(9) -0.0014(7) -0.0029(7) -0.0088(7)
C15 0.0278(9) 0.0284(10) 0.0193(9) 0.0028(7) -0.0043(7) -0.0107(8)
C16 0.0163(8) 0.0220(9) 0.0244(9) 0.0028(7) -0.0004(7) -0.0056(7)
C17 0.0297(9) 0.0199(9) 0.0280(10) 0.0002(7) -0.0052(8) -0.0092(7)
C18 0.0275(9) 0.0223(9) 0.0219(9) 0.0007(7) -0.0058(7) -0.0082(7)
C19 0.0304(10) 0.0256(10) 0.0291(10) 0.0078(8) -0.0047(8) -0.0092(8)

loop_
_atom_type_symbol
_atom_type_description
_atom_type_scat_dispersion_real
_atom_type_scat_dispersion_imag
_atom_type_scat_source
C C 0.0033 0.0016 'International Tables Vol C Tables 4.2.6.8 and 6.1.1.4'
H H 0.0000 0.0000 'International Tables Vol C Tables 4.2.6.8 and 6.1.1.4'
O O 0.0106 0.0060 'International Tables Vol C Tables 4.2.6.8 and 6.1.1.4'
S S 0.1246 0.1234 'International Tables Vol C Tables 4.2.6.8 and 6.1.1.4'
F F 0.0171 0.0103 'International Tables Vol C Tables 4.2.6.8 and 6.1.1.4'

loop_
_geom_angle_atom_site_label_1
_geom_angle_atom_site_label_2
_geom_angle_atom_site_label_3
_geom_angle
_geom_angle_site_symmetry_1
_geom_angle_site_symmetry_3
_geom_angle_publ_flag
O2 S1 O3 118.16(7) . . ?
O2 S1 C4 108.17(7) . . ?
O2 S1 C13 109.34(7) . . ?
O3 S1 C4 108.04(7) . . ?
O3 S1 C13 107.89(7) . . ?
C13 S1 C4 104.36(7) . . ?
C12 O1 C1 117.49(13) . . ?
O1 C1 H1A 109.0 . . ?
O1 C1 H1B 109.0 . . ?
O1 C1 C2 112.79(14) . . ?
H1A C1 H1B 107.8 . . ?
C2 C1 H1A 109.0 . . ?
C2 C1 H1B 109.0 . . ?
F1 C2 C1 105.87(14) . . ?
F1 C2 C3 110.37(13) . . ?
F1 C2 C6 110.23(14) . . ?
C1 C2 C3 112.76(15) . . ?
C6 C2 C1 113.53(15) . . ?
C6 C2 C3 104.17(13) . . ?
C2 C3 H3A 111.0 . . ?
C2 C3 H3B 111.0 . . ?
C2 C3 C4 103.67(13) . . ?
H3A C3 H3B 109.0 . . ?
C4 C3 H3A 111.0 . . ?
C4 C3 H3B 111.0 . . ?
S1 C4 H4 109.7 . . ?
C3 C4 S1 109.76(11) . . ?
C3 C4 H4 109.7 . . ?
C3 C4 C5 106.78(12) . . ?
C5 C4 S1 111.17(11) . . ?
C5 C4 H4 109.7 . . ?
C4 C5 H5 109.4 . . ?
C6 C5 C4 103.22(13) . . ?
C6 C5 H5 109.4 . . ?
C7 C5 C4 111.45(13) . . ?
C7 C5 H5 109.4 . . ?
C7 C5 C6 113.67(13) . . ?
C2 C6 C5 102.73(13) . . ?
C2 C6 H6A 111.2 . . ?
C2 C6 H6B 111.2 . . ?
C5 C6 H6A 111.2 . . ?
C5 C6 H6B 111.2 . . ?
H6A C6 H6B 109.1 . . ?
C8 C7 C5 120.55(15) . . ?
C12 C7 C5 122.02(15) . . ?
C12 C7 C8 117.41(15) . . ?
C7 C8 H8 119.2 . . ?
C9 C8 C7 121.62(16) . . ?
C9 C8 H8 119.2 . . ?
C8 C9 H9 120.1 . . ?
C10 C9 C8 119.74(17) . . ?
C10 C9 H9 120.1 . . ?
C9 C10 H10 120.0 . . ?
C9 C10 C11 119.97(17) . . ?
C11 C10 H10 120.0 . . ?
C10 C11 H11 120.1 . . ?
C12 C11 C10 119.76(17) . . ?
C12 C11 H11 120.1 . . ?
O1 C12 C7 121.88(15) . . ?
C11 C12 O1 116.37(15) . . ?
C11 C12 C7 121.50(16) . . ?
C14 C13 S1 119.58(13) . . ?
C14 C13 C18 120.61(16) . . ?
C18 C13 S1 119.79(13) . . ?
C13 C14 H14 120.4 . . ?
C15 C14 C13 119.26(16) . . ?
C15 C14 H14 120.4 . . ?
C14 C15 H15 119.4 . . ?
C14 C15 C16 121.15(16) . . ?
C16 C15 H15 119.4 . . ?
C15 C16 C17 118.53(16) . . ?
C15 C16 C19 121.10(16) . . ?
C17 C16 C19 120.35(15) . . ?
C16 C17 H17 119.4 . . ?
C18 C17 C16 121.17(16) . . ?
C18 C17 H17 119.4 . . ?
C13 C18 H18 120.4 . . ?
C17 C18 C13 119.26(16) . . ?
C17 C18 H18 120.4 . . ?
C16 C19 H19A 109.5 . . ?
C16 C19 H19B 109.5 . . ?
C16 C19 H19C 109.5 . . ?
H19A C19 H19B 109.5 . . ?
H19A C19 H19C 109.5 . . ?
H19B C19 H19C 109.5 . . ?

loop_
_geom_bond_atom_site_label_1
_geom_bond_atom_site_label_2
_geom_bond_distance
_geom_bond_site_symmetry_2
_geom_bond_publ_flag
S1 O2 1.4441(12) . ?
S1 O3 1.4451(12) . ?
S1 C4 1.7892(16) . ?
S1 C13 1.7566(17) . ?
F1 C2 1.4151(19) . ?
O1 C1 1.435(2) . ?
O1 C12 1.392(2) . ?
C1 H1A 0.9700 . ?
C1 H1B 0.9700 . ?
C1 C2 1.516(3) . ?
C2 C3 1.529(2) . ?
C2 C6 1.510(2) . ?
C3 H3A 0.9700 . ?
C3 H3B 0.9700 . ?
C3 C4 1.549(2) . ?
C4 H4 0.9800 . ?
C4 C5 1.566(2) . ?
C5 H5 0.9800 . ?
C5 C6 1.539(2) . ?
C5 C7 1.510(2) . ?
C6 H6A 0.9700 . ?
C6 H6B 0.9700 . ?
C7 C8 1.396(2) . ?
C7 C12 1.393(2) . ?
C8 H8 0.9300 . ?
C8 C9 1.385(2) . ?
C9 H9 0.9300 . ?
C9 C10 1.379(3) . ?
C10 H10 0.9300 . ?
C10 C11 1.388(3) . ?
C11 H11 0.9300 . ?
C11 C12 1.385(2) . ?
C13 C14 1.390(2) . ?
C13 C18 1.390(2) . ?
C14 H14 0.9300 . ?
C14 C15 1.384(2) . ?
C15 H15 0.9300 . ?
C15 C16 1.392(2) . ?
C16 C17 1.393(2) . ?
C16 C19 1.510(2) . ?
C17 H17 0.9300 . ?
C17 C18 1.383(2) . ?
C18 H18 0.9300 . ?
C19 H19A 0.9600 . ?
C19 H19B 0.9600 . ?
C19 H19C 0.9600 . ?

loop_
_geom_torsion_atom_site_label_1
_geom_torsion_atom_site_label_2
_geom_torsion_atom_site_label_3
_geom_torsion_atom_site_label_4
_geom_torsion
_geom_torsion_site_symmetry_1
_geom_torsion_site_symmetry_2
_geom_torsion_site_symmetry_3
_geom_torsion_site_symmetry_4
_geom_torsion_publ_flag
S1 C4 C5 C6 -104.59(13) . . . . ?
S1 C4 C5 C7 133.04(12) . . . . ?
S1 C13 C14 C15 -177.45(12) . . . . ?
S1 C13 C18 C17 177.37(13) . . . . ?
F1 C2 C3 C4 -153.22(14) . . . . ?
F1 C2 C6 C5 163.49(13) . . . . ?
O1 C1 C2 F1 -163.78(13) . . . . ?
O1 C1 C2 C3 -43.0(2) . . . . ?
O1 C1 C2 C6 75.17(18) . . . . ?
O2 S1 C4 C3 68.33(12) . . . . ?
O2 S1 C4 C5 -173.76(10) . . . . ?
O2 S1 C13 C14 -141.34(13) . . . . ?
O2 S1 C13 C18 40.03(15) . . . . ?
O3 S1 C4 C3 -60.67(13) . . . . ?
O3 S1 C4 C5 57.24(13) . . . . ?
O3 S1 C13 C14 -11.63(15) . . . . ?
O3 S1 C13 C18 169.74(12) . . . . ?
C1 O1 C12 C7 62.0(2) . . . . ?
C1 O1 C12 C11 -123.67(17) . . . . ?
C1 C2 C3 C4 88.61(16) . . . . ?
C1 C2 C6 C5 -77.93(16) . . . . ?
C2 C3 C4 S1 132.27(12) . . . . ?
C2 C3 C4 C5 11.67(17) . . . . ?
C3 C2 C6 C5 45.09(16) . . . . ?
C3 C4 C5 C6 15.10(16) . . . . ?
C3 C4 C5 C7 -107.27(15) . . . . ?
C4 S1 C13 C14 103.12(14) . . . . ?
C4 S1 C13 C18 -75.51(14) . . . . ?
C4 C5 C6 C2 -36.49(16) . . . . ?
C4 C5 C7 C8 -122.98(16) . . . . ?
C4 C5 C7 C12 55.3(2) . . . . ?
C5 C7 C8 C9 178.21(15) . . . . ?
C5 C7 C12 O1 -4.5(2) . . . . ?
C5 C7 C12 C11 -178.58(15) . . . . ?
C6 C2 C3 C4 -34.92(17) . . . . ?
C6 C5 C7 C8 120.88(17) . . . . ?
C6 C5 C7 C12 -60.9(2) . . . . ?
C7 C5 C6 C2 84.38(16) . . . . ?
C7 C8 C9 C10 0.4(3) . . . . ?
C8 C7 C12 O1 173.79(15) . . . . ?
C8 C7 C12 C11 -0.3(2) . . . . ?
C8 C9 C10 C11 -0.2(3) . . . . ?
C9 C10 C11 C12 -0.2(3) . . . . ?
C10 C11 C12 O1 -173.94(15) . . . . ?
C10 C11 C12 C7 0.4(3) . . . . ?
C12 O1 C1 C2 -77.77(18) . . . . ?
C12 C7 C8 C9 -0.1(2) . . . . ?
C13 S1 C4 C3 -175.31(11) . . . . ?
C13 S1 C4 C5 -57.40(13) . . . . ?
C13 C14 C15 C16 0.0(2) . . . . ?
C14 C13 C18 C17 -1.2(2) . . . . ?
C14 C15 C16 C17 -1.0(2) . . . . ?
C14 C15 C16 C19 -179.98(15) . . . . ?
C15 C16 C17 C18 0.9(3) . . . . ?
C16 C17 C18 C13 0.2(3) . . . . ?
C18 C13 C14 C15 1.2(2) . . . . ?
C19 C16 C17 C18 179.92(16) . . . . ?
